data_2007649
loop_
_publ_author_name
'Smatanov\'a, Ivana'
'Marek, Jarom\'ir'
'\<Svan\<c\'arek, Peter'
'Schwendt, Peter'

_publ_section_title
;
 Bis(tetra-<i>n</i>-butylammonium) Bis[(methyllactato)dioxovanadate(V)]
 Dihydrate
;
_journal_issue 9
_journal_name_full 'Acta Crystallographica Section C'
_journal_page_first 1249
_journal_page_last 1251
_journal_paper_doi 10.1107/S0108270198003424
_journal_volume 54
_journal_year 1998
_chemical_formula_iupac '(C16 H36 N)2 [V2 O4 (C4 H6 O3)2], 2H2 O1'
_chemical_formula_moiety '2(C16 H36 N 1+), C8 H12 O10 V2 2-, 2(H2 O)'
_chemical_formula_sum 'C40 H88 N2 O12 V2'
_chemical_formula_weight 891.00
_chemical_name_systematic
;
[Bis((O, \m-O'methyllactato)-dioxovanadate(V))-bis(tetrabuthylammonium)]
dihydrate]
;
_space_group_IT_number 14
_symmetry_cell_setting monoclinic
_symmetry_space_group_name_Hall '-P 2ybc'
_symmetry_space_group_name_H-M 'P 1 21/c 1'
_audit_creation_method SHELXL
_cell_angle_alpha 90.00
_cell_angle_beta 99.31(3)
_cell_angle_gamma 90.00
_cell_formula_units_Z 2
_cell_length_a 9.378(2)
_cell_length_b 20.241(4)
_cell_length_c 12.848(3)
_cell_measurement_reflns_used 32
_cell_measurement_temperature 150.00(10)
_cell_measurement_theta_max 13.0
_cell_measurement_theta_min 8.5
_cell_volume 2406.7(9)
_computing_cell_refinement 'Kuma KM-4 software'
_computing_data_collection 'Kuma KM-4 software'
_computing_data_reduction 'Kuma KM-4 software'
_computing_molecular_graphics 'ORTEPIII (Burnett & Johnson, 1996)'
_computing_publication_material SHELX97
_computing_structure_refinement SHELX97
_computing_structure_solution 'SHELX97 (Sheldrick, 1997)'
_diffrn_ambient_temperature 150.00(10)
_diffrn_measurement_device
;
Kuma KM-4 four-circle \k-axis diffractometer with an Oxford
Cryosystems Cryostream cooler (Cosier & Glazer, 1986)
;
_diffrn_measurement_method \w-2\q
_diffrn_radiation_monochromator graphite
_diffrn_radiation_source 'fine-focus sealed tube'
_diffrn_radiation_type MoK\a
_diffrn_radiation_wavelength 0.71073
_diffrn_reflns_av_R_equivalents 0.046
_diffrn_reflns_av_sigmaI/netI 0.0374
_diffrn_reflns_limit_h_max 0
_diffrn_reflns_limit_h_min -11
_diffrn_reflns_limit_k_max 0
_diffrn_reflns_limit_k_min -24
_diffrn_reflns_limit_l_max 15
_diffrn_reflns_limit_l_min -15
_diffrn_reflns_number 4484
_diffrn_reflns_theta_max 25.08
_diffrn_reflns_theta_min 1.90
_diffrn_standards_decay_% <2
_diffrn_standards_interval_count 300
_diffrn_standards_number 3
_exptl_absorpt_coefficient_mu 0.444
_exptl_absorpt_correction_type none
_exptl_crystal_colour red
_exptl_crystal_density_diffrn 1.230
_exptl_crystal_density_method 'not measured'
_exptl_crystal_description prism
_exptl_crystal_F_000 968
_exptl_crystal_size_max 0.80
_exptl_crystal_size_mid 0.70
_exptl_crystal_size_min 0.70
_refine_diff_density_max 0.506
_refine_diff_density_min -0.921
_refine_ls_extinction_method none
_refine_ls_goodness_of_fit_all 1.000
_refine_ls_goodness_of_fit_obs 1.015
_refine_ls_hydrogen_treatment refall
_refine_ls_matrix_type full
_refine_ls_number_parameters 429
_refine_ls_number_reflns 4217
_refine_ls_number_restraints 0
_refine_ls_restrained_S_all 1.000
_refine_ls_restrained_S_obs 1.015
_refine_ls_R_factor_all 0.062
_refine_ls_R_factor_obs .046
_refine_ls_shift/esd_max 0.001
_refine_ls_shift/esd_mean 0.000
_refine_ls_structure_factor_coef Fsqd
_refine_ls_weighting_details 'w = 1/[\s^2^(Fo^2^)+(0.08P)^2^+2P] where P = (Fo^2^+2Fc^2^)/3'
_refine_ls_weighting_scheme calc
_refine_ls_wR_factor_all 0.133
_refine_ls_wR_factor_obs .120
_reflns_number_observed 3412
_reflns_number_total 4217
_reflns_observed_criterion I>2\s(I)
_cod_data_source_file na1343.cif
_cod_data_source_block na1343
_cod_depositor_comments
;
The following automatic conversions were performed:
'_symmetry_cell_setting' value 'Monoclinic' changed to 'monoclinic'
according to '/home/saulius/struct/CIF-dictionaries/cif_core.dic'
dictionary named 'cif_core.dic' version 2.4.1 from 2010-06-29.

Automatic conversion script
Id: cif_fix_enum 1527 2010-12-29 10:47:43Z saulius 

The following automatic conversions were performed:

'_symmetry_cell_setting' value 'Monoclinic' changed to 'monoclinic'
according to /home/saulius/struct/CIF-dictionaries/cif_core.dic
dictionary named 'cif_core.dic' version 2.4.1 from 2010-06-29.

Automatic conversion script
Id: cif_fix_values 1715 2011-07-08 13:25:40Z adriana 

The following automatic conversions were performed:

'_refine_ls_weighting_scheme' value 'calc w =
1/[\s^2^(Fo^2^)+(0.08P)^2^+2P] where P = (Fo^2^+2Fc^2^)/3' was
changed to 'calc'. New tag '_refine_ls_weighting_details' was
created. The value of the new tag was set to 'w =
1/[\s^2^(Fo^2^)+(0.08P)^2^+2P] where P = (Fo^2^+2Fc^2^)/3'.

Automatic conversion script
Id: cif_fix_values 3143 2015-03-26 13:38:13Z robertas 

2019-10-08
Z value and formula fixed to values more according to usual
chemical conventions.                 miguel
;
_cod_original_formula_sum 'C20 H44 N O6 V'
_cod_original_formula_weight 445.50
_cod_original_formula_moiety 'C16 H36 N 1+, C4 H6 O5 V 1-, H2 O'
_cod_original_formula_units_Z 4
_cod_original_sg_symbol_H-M 'P 21/c'
_cod_database_code 2007649

loop_
_symmetry_equiv_pos_as_xyz
'x, y, z'
'-x, y+1/2, -z+1/2'
'-x, -y, -z'
'x, -y-1/2, z-1/2'

loop_
_atom_site_aniso_label
_atom_site_aniso_U_11
_atom_site_aniso_U_22
_atom_site_aniso_U_33
_atom_site_aniso_U_12
_atom_site_aniso_U_13
_atom_site_aniso_U_23
V1 .0198(2) .0236(2) .0248(2) .00369(15) .00653(17) -.00653(16)
O1 .0398(11) .0337(10) .0289(10) .0041(8) .0060(8) -.0060(8)
O2 .0275(10) .0372(10) .0443(11) .0108(8) .0074(8) -.0057(9)
O3 .0237(9) .0255(9) .0365(10) .0025(7) .0087(7) -.0067(7)
O4 .0180(8) .0266(9) .0307(9) .0014(7) .0079(7) -.0075(7)
O5 .0303(10) .0314(10) .0357(10) -.0053(8) .0096(8) -.0019(8)
O6W .0334(12) .0375(12) .0575(14) .0015(10) .0114(10) .0027(10)
N1 .0197(10) .0224(10) .0216(10) -.0014(8) .0069(8) .0025(8)
C1 .0195(11) .0264(12) .0253(12) .0000(9) .0061(9) -.0005(9)
C2 .0235(12) .0282(13) .0225(11) .0034(10) .0027(9) -.0011(9)
C3 .0312(14) .0329(15) .0280(13) .0037(12) .0126(11) -.0021(11)
C4 .0248(13) .0331(15) .0311(14) .0037(11) .0052(11) .0034(11)
C11 .0245(12) .0222(12) .0248(12) -.0012(10) .0071(10) .0039(9)
C12 .0277(13) .0264(13) .0275(13) -.0011(10) .0076(11) -.0002(10)
C13 .0543(19) .0311(15) .0340(15) -.0094(13) .0076(14) -.0007(12)
C14 .075(3) .0393(18) .049(2) -.0202(19) .0083(19) -.0105(16)
C21 .0212(12) .0208(12) .0245(12) .0018(9) .0058(9) .0046(10)
C22 .0249(13) .0271(13) .0281(13) .0013(10) .0100(10) .0024(10)
C23 .0236(13) .0295(14) .0359(14) .0021(10) .0087(11) .0039(11)
C24 .0320(16) .0418(18) .0507(18) .0082(13) .0177(14) .0037(15)
C31 .0230(12) .0287(13) .0223(12) .0002(10) .0061(10) .0018(10)
C32 .0283(13) .0309(14) .0278(13) -.0043(11) .0066(11) .0011(11)
C33 .080(3) .0395(18) .0292(15) -.0246(17) -.0018(15) .0044(13)
C34 .052(2) .0381(17) .0365(17) -.0153(15) .0047(14) -.0038(13)
C41 .0204(12) .0251(13) .0249(12) .0006(9) .0100(10) .0029(9)
C42 .0199(12) .0290(14) .0313(13) .0017(10) .0059(10) .0060(11)
C43 .0219(13) .0311(14) .0352(14) -.0004(10) .0096(10) .0058(11)
C44 .0256(14) .0427(18) .0533(19) .0052(12) .0149(13) .0105(14)

loop_
_atom_site_label
_atom_site_fract_x
_atom_site_fract_y
_atom_site_fract_z
_atom_site_U_iso_or_equiv
_atom_site_thermal_displace_type
_atom_site_calc_flag
_atom_site_refinement_flags
_atom_site_occupancy
_atom_site_disorder_group
_atom_site_type_symbol
V1 .53038(4) .436959(19) -.07028(3) .02244(16) Uani d . 1 . V
O1 .4878(2) .44812(9) -.19531(14) .0341(4) Uani d . 1 . O
O2 .67866(19) .39439(10) -.04799(15) .0361(5) Uani d . 1 . O
O3 .40150(18) .36286(8) -.04833(14) .0281(4) Uani d . 1 . O
O4 .39475(17) .47699(8) .01700(13) .0247(4) Uani d . 1 . O
O5 .1897(2) .33206(9) -.00855(14) .0320(4) Uani d . 1 . O
O6W .8886(3) .29274(12) -.03358(19) .0424(5) Uani d . 1 . O
N1 .5763(2) .21303(10) .15892(15) .0208(4) Uani d . 1 . N
C1 .2588(3) .44537(12) .01681(19) .0235(5) Uani d . 1 . C
C2 .2806(3) .37401(12) -.01461(18) .0248(5) Uani d . 1 . C
C3 .2168(3) .44911(14) .1259(2) .0299(6) Uani d . 1 . C
C4 .1462(3) .47625(14) -.0674(2) .0296(6) Uani d . 1 . C
C11 .6338(3) .28234(12) .14831(19) .0235(5) Uani d . 1 . C
C12 .6912(3) .31686(13) .2511(2) .0269(5) Uani d . 1 . C
C13 .7561(4) .38280(15) .2296(2) .0398(7) Uani d . 1 . C
C14 .8253(5) .41721(19) .3295(3) .0549(9) Uani d . 1 . C
C21 .6974(3) .16662(12) .20481(19) .0219(5) Uani d . 1 . C
C22 .8067(3) .15140(13) .1337(2) .0261(5) Uani d . 1 . C
C23 .9349(3) .11534(13) .1955(2) .0292(6) Uani d . 1 . C
C24 1.0496(3) .10041(17) .1276(3) .0403(7) Uani d . 1 . C
C31 .5071(3) .19144(13) .04940(19) .0244(5) Uani d . 1 . C
C32 .4352(3) .12451(13) .0449(2) .0287(6) Uani d . 1 . C
C33 .3956(5) .09923(17) -.0661(2) .0506(9) Uani d . 1 . C
C34 .3068(4) .03705(16) -.0739(3) .0425(7) Uani d . 1 . C
C41 .4665(3) .21148(13) .23391(19) .0227(5) Uani d . 1 . C
C42 .3380(3) .25668(13) .2047(2) .0266(5) Uani d . 1 . C
C43 .2318(3) .24449(14) .2801(2) .0289(5) Uani d . 1 . C
C44 .0973(3) .28611(17) .2565(3) .0396(7) Uani d . 1 . C
H3 .203(3) .4921(16) .143(2) .030(7) Uiso d . 1 . H
H3A .294(4) .4269(16) .179(3) .041(8) Uiso d . 1 . H
H3B .130(3) .4247(14) .124(2) .028(7) Uiso d . 1 . H
H4 .134(3) .5212(15) -.049(2) .024(7) Uiso d . 1 . H
H4A .173(4) .4734(16) -.129(3) .041(9) Uiso d . 1 . H
H4B .057(4) .4532(17) -.069(3) .043(9) Uiso d . 1 . H
H6 .843(5) .327(2) -.040(3) .063(13) Uiso d . 1 . H
H6A .964(5) .308(2) -.025(3) .065(14) Uiso d . 1 . H
H11 .707(3) .2795(12) .105(2) .018(6) Uiso d . 1 . H
H11A .558(3) .3071(14) .106(2) .023(7) Uiso d . 1 . H
H12 .616(4) .3257(17) .292(3) .047(9) Uiso d . 1 . H
H12A .764(3) .2906(16) .295(2) .036(8) Uiso d . 1 . H
H13 .680(4) .4070(18) .188(3) .048(9) Uiso d . 1 . H
H13A .823(4) .3766(18) .186(3) .058(11) Uiso d . 1 . H
H14 .894(5) .392(2) .376(4) .077(14) Uiso d . 1 . H
H14A .741(5) .429(2) .359(4) .079(14) Uiso d . 1 . H
H14B .881(5) .458(2) .316(3) .073(12) Uiso d . 1 . H
H21 .654(3) .1296(15) .224(2) .026(7) Uiso d . 1 . H
H21A .744(3) .1866(13) .269(2) .023(7) Uiso d . 1 . H
H22 .760(3) .1224(15) .073(3) .040(8) Uiso d . 1 . H
H22A .840(3) .1894(15) .103(2) .026(7) Uiso d . 1 . H
H23 .904(3) .0751(16) .223(2) .031(7) Uiso d . 1 . H
H23A .975(3) .1389(15) .257(3) .033(8) Uiso d . 1 . H
H24 1.012(4) .0708(17) .074(3) .044(9) Uiso d . 1 . H
H24A 1.141(4) .0772(17) .166(3) .047(9) Uiso d . 1 . H
H24B 1.078(4) .1355(18) .099(3) .041(9) Uiso d . 1 . H
H31 .581(3) .1925(14) .010(2) .029(7) Uiso d . 1 . H
H31A .442(3) .2258(14) .024(2) .028(7) Uiso d . 1 . H
H32 .361(4) .1262(19) .073(3) .059(11) Uiso d . 1 . H
H32A .494(4) .0905(18) .090(3) .047(9) Uiso d . 1 . H
H33 .358(5) .130(2) -.112(4) .079(14) Uiso d . 1 . H
H33A .489(7) .092(4) -.103(5) .15(3) Uiso d . 1 . H
H34 .221(6) .047(2) -.060(4) .079(15) Uiso d . 1 . H
H34A .352(5) .002(3) -.022(4) .086(14) Uiso d . 1 . H
H34B .290(4) .021(2) -.140(3) .066(12) Uiso d . 1 . H
H41 .519(3) .2235(13) .302(2) .025(7) Uiso d . 1 . H
H41A .439(3) .1682(14) .2357(19) .017(6) Uiso d . 1 . H
H42 .367(3) .3032(14) .211(2) .025(7) Uiso d . 1 . H
H42A .290(3) .2486(14) .133(2) .027(7) Uiso d . 1 . H
H43 .206(3) .1993(16) .276(2) .033(7) Uiso d . 1 . H
H43A .282(3) .2504(16) .353(3) .041(8) Uiso d . 1 . H
H44 .049(3) .2794(16) .183(3) .040(8) Uiso d . 1 . H
H44A .113(3) .3292(18) .263(3) .041(9) Uiso d . 1 . H
H44B .033(4) .2763(17) .308(3) .051(9) Uiso d . 1 . H

loop_
_atom_type_symbol
_atom_type_description
_atom_type_scat_dispersion_real
_atom_type_scat_dispersion_imag
_atom_type_scat_source
C C 0.0033 0.0016 'International Tables Vol C Tables 4.2.6.8 and 6.1.1.4'
H H 0.0000 0.0000 'International Tables Vol C Tables 4.2.6.8 and 6.1.1.4'
N N 0.0061 0.0033 'International Tables Vol C Tables 4.2.6.8 and 6.1.1.4'
O O 0.0106 0.0060 'International Tables Vol C Tables 4.2.6.8 and 6.1.1.4'
V V 0.3005 0.5294 'International Tables Vol C Tables 4.2.6.8 and 6.1.1.4'

loop_
_geom_angle_atom_site_label_1
_geom_angle_atom_site_label_2
_geom_angle_atom_site_label_3
_geom_angle_site_symmetry_1
_geom_angle_site_symmetry_3
_geom_angle
_geom_angle_publ_flag
O1 V1 O2 . . 108.57(10) yes
O1 V1 O4 . 3_665 103.96(9) yes
O2 V1 O4 . 3_665 99.32(9) yes
O1 V1 O3 . . 100.99(9) yes
O2 V1 O3 . . 95.65(9) yes
O4 V1 O3 3_665 . 144.90(7) yes
O1 V1 O4 . . 115.22(9) yes
O2 V1 O4 . . 136.21(9) yes
O4 V1 O4 3_665 . 70.62(8) yes
O3 V1 O4 . . 76.58(7) yes
C2 O3 V1 . . 120.24(16) yes
C1 O4 V1 . 3_665 132.01(14) yes
C1 O4 V1 . . 117.84(14) yes
V1 O4 V1 3_665 . 109.38(8) yes
C31 N1 C11 . . 106.75(17) no
C31 N1 C21 . . 111.30(18) no
C11 N1 C21 . . 110.68(18) no
C31 N1 C41 . . 110.50(18) no
C11 N1 C41 . . 111.29(18) no
C21 N1 C41 . . 106.39(17) no
O4 C1 C3 . . 110.0(2) no
O4 C1 C4 . . 109.6(2) no
C3 C1 C4 . . 112.5(2) no
O4 C1 C2 . . 105.54(18) no
C3 C1 C2 . . 111.0(2) no
C4 C1 C2 . . 108.0(2) no
O5 C2 O3 . . 124.1(2) no
O5 C2 C1 . . 121.4(2) no
O3 C2 C1 . . 114.6(2) no
C12 C11 N1 . . 115.45(19) no
C13 C12 C11 . . 110.2(2) no
C14 C13 C12 . . 112.5(3) no
C22 C21 N1 . . 115.45(19) no
C21 C22 C23 . . 109.9(2) no
C22 C23 C24 . . 111.7(2) no
C32 C31 N1 . . 114.5(2) no
C33 C32 C31 . . 112.4(2) no
C34 C33 C32 . . 113.4(3) no
C42 C41 N1 . . 115.16(19) no
C41 C42 C43 . . 108.8(2) no
C44 C43 C42 . . 113.3(2) no

loop_
_geom_bond_atom_site_label_1
_geom_bond_atom_site_label_2
_geom_bond_site_symmetry_2
_geom_bond_distance
_geom_bond_publ_flag
V1 O1 . 1.6073(19) yes
V1 O2 . 1.6215(18) yes
V1 O4 3_665 1.9596(17) yes
V1 O3 . 1.9749(18) yes
V1 O4 . 1.9983(17) yes
O3 C2 . 1.297(3) yes
O4 C1 . 1.426(3) yes
O4 V1 3_665 1.9596(17) no
O5 C2 . 1.215(3) yes
N1 C31 . 1.516(3) no
N1 C11 . 1.517(3) no
N1 C21 . 1.517(3) no
N1 C41 . 1.521(3) no
C1 C3 . 1.518(3) yes
C1 C4 . 1.519(4) yes
C1 C2 . 1.522(3) yes
C11 C12 . 1.514(4) no
C12 C13 . 1.511(4) no
C13 C14 . 1.511(4) no
C21 C22 . 1.511(3) no
C22 C23 . 1.516(4) no
C23 C24 . 1.520(4) no
C31 C32 . 1.510(4) no
C32 C33 . 1.504(4) no
C33 C34 . 1.504(4) no
C41 C42 . 1.511(3) no
C42 C43 . 1.517(3) no
C43 C44 . 1.506(4) no
